data_7239136
loop_
_publ_author_name
'Ghirga, Francesca'
'D'Acquarica, Ilaria'
'Monache, Giuliano Delle'
'Toscano, Sara'
'Mannina, Luisa'
'Sobolev, Anatoly P.'
'Ugozzoli, Franco'
'Crocco, Domenico'
'Antiochia, Riccarda'
'Botta, Bruno'

_publ_section_title
;
 Undecenyl resorc[4]arene in the chair conformation as preorganized
 synthon for olefin metathesis
;
_journal_issue 38
_journal_name_full 'RSC Advances'
_journal_page_first 17567
_journal_paper_doi 10.1039/c3ra42943a
_journal_volume 3
_journal_year 2013
_chemical_formula_sum 'C88 H128 O16'
_chemical_formula_weight 1441.90
_space_group_IT_number 1
_space_group_name_Hall 'P 1'
_space_group_name_H-M_alt 'P 1'
_symmetry_cell_setting triclinic
_symmetry_space_group_name_H-M 'P 1'
_atom_sites_solution_hydrogens geom
_atom_sites_solution_primary direct
_atom_sites_solution_secondary difmap
_audit_creation_method SHELXL-97
_cell_angle_alpha 100.610(5)
_cell_angle_beta 102.440(5)
_cell_angle_gamma 105.110(5)
_cell_formula_units_Z 1
_cell_length_a 12.297(5)
_cell_length_b 17.946(5)
_cell_length_c 10.559(5)
_cell_measurement_reflns_used 28
_cell_measurement_temperature 293(2)
_cell_measurement_theta_max 40
_cell_measurement_theta_min 28
_cell_volume 2124.3(15)
_computing_cell_refinement 'Dipchige software'
_computing_data_collection 'Dipchige software'
_computing_data_reduction DIFAU92
_computing_molecular_graphics 'Accelrys DS-viewerPro'
_computing_structure_refinement 'SHELXL-97 (Sheldrick, 1997)'
_computing_structure_solution SIR2004
_diffrn_ambient_temperature 293(2)
_diffrn_detector_area_resol_mean 1keV
_diffrn_measured_fraction_theta_full 0.991
_diffrn_measured_fraction_theta_max 0.991
_diffrn_measurement_device_type 'Siemens AED'
_diffrn_measurement_method 'scintil counter'
_diffrn_radiation_monochromator graphite
_diffrn_radiation_source 'fine-focus sealed tube'
_diffrn_radiation_type CuK\a
_diffrn_radiation_wavelength 1.54178
_diffrn_reflns_av_R_equivalents 0.0000
_diffrn_reflns_av_sigmaI/netI 0.0934
_diffrn_reflns_limit_h_max 14
_diffrn_reflns_limit_h_min -14
_diffrn_reflns_limit_k_max 21
_diffrn_reflns_limit_k_min -21
_diffrn_reflns_limit_l_max 12
_diffrn_reflns_limit_l_min -12
_diffrn_reflns_number 7989
_diffrn_reflns_theta_full 69.99
_diffrn_reflns_theta_max 69.99
_diffrn_reflns_theta_min 3.88
_exptl_absorpt_coefficient_mu 0.605
_exptl_crystal_colour transparent
_exptl_crystal_density_diffrn 1.127
_exptl_crystal_density_method 'not measured'
_exptl_crystal_description 'Thick column'
_exptl_crystal_F_000 784
_exptl_crystal_size_max 0.30
_exptl_crystal_size_mid 0.24
_exptl_crystal_size_min 0.16
_refine_diff_density_max 0.160
_refine_diff_density_min -0.118
_refine_diff_density_rms 0.021
_refine_ls_abs_structure_details 'Flack H D (1983), Acta Cryst. A39, 876-881'
_refine_ls_abs_structure_Flack 0.05(14)
_refine_ls_extinction_method none
_refine_ls_goodness_of_fit_ref 1.040
_refine_ls_hydrogen_treatment constr
_refine_ls_matrix_type full
_refine_ls_number_parameters 864
_refine_ls_number_reflns 7989
_refine_ls_number_restraints 0
_refine_ls_restrained_S_all 1.042
_refine_ls_R_factor_all 0.1340
_refine_ls_R_factor_gt 0.0639
_refine_ls_shift/su_max 0.049
_refine_ls_shift/su_mean 0.032
_refine_ls_structure_factor_coef Fsqd
_refine_ls_weighting_details 'calc w=1/[\s^2^(Fo^2^)+(0.0030P)^2^+0.0000P] where P=(Fo^2^+2Fc^2^)/3'
_refine_ls_weighting_scheme calc
_refine_ls_wR_factor_gt 0.1430
_refine_ls_wR_factor_ref 0.1667
_reflns_number_gt 2598
_reflns_number_total 7989
_reflns_threshold_expression >2sigma(I)
_cod_data_source_file c3ra42943a.txt
_cod_data_source_block shelxl
_cod_depositor_comments
;
The following automatic conversions were performed:

data item '_symmetry_cell_setting' value 'Triclinic' was changed to
'triclinic' in accordance with the
/home/saulius/struct/COD-crude-data/automatic-downloads/DataCite-retrospective/RSC/depositions/lib/dictionaries/cif_core.dic
dictionary named 'cif_core.dic' version 2.4.2 last updated on
2011-04-26.

Automatic conversion script
Id: cif_fix_values 6909 2019-04-08 15:41:33Z antanas 
;
_cod_original_sg_symbol_H-M P1
_cod_database_code 7239136

loop_
_symmetry_equiv_pos_as_xyz
'x, y, z'

loop_
_atom_site_label
_atom_site_type_symbol
_atom_site_fract_x
_atom_site_fract_y
_atom_site_fract_z
_atom_site_U_iso_or_equiv
_atom_site_adp_type
_atom_site_occupancy
_atom_site_symmetry_multiplicity
_atom_site_calc_flag
_atom_site_refinement_flags
C1A C 1.03445(8) 0.39232(7) -0.26202(11) 0.0629(4) Uani 1 1 d .
H1A H 1.0018 0.3454 -0.2277 0.076 Uiso 1 1 calc R
C1B C 1.28081(8) 0.46757(6) 0.03657(11) 0.0676(5) Uani 1 1 d .
H1B H 1.2023 0.4750 0.0076 0.081 Uiso 1 1 calc R
C1C C 1.10163(10) 0.56109(8) 0.19409(13) 0.0624(5) Uani 1 1 d .
H1C H 1.1333 0.6083 0.1601 0.075 Uiso 1 1 calc R
C1D C 0.85313(10) 0.48739(8) -0.10972(14) 0.0682(6) Uani 1 1 d .
H1D H 0.9330 0.4816 -0.0823 0.082 Uiso 1 1 calc R
C2A C 1.15410(8) 0.41780(6) -0.24809(11) 0.0592(4) Uani 1 1 d D
C2B C 1.35181(8) 0.50686(7) 0.17075(11) 0.0630(5) Uani 1 1 d D
C2C C 0.97830(11) 0.53517(9) 0.18258(13) 0.0608(6) Uani 1 1 d .
C2D C 0.78405(11) 0.44867(9) -0.23880(14) 0.0637(6) Uani 1 1 d .
C3A C 1.19410(11) 0.48688(8) -0.29413(13) 0.0647(5) Uani 1 1 d .
C3B C 1.46330(11) 0.49844(8) 0.20657(13) 0.0702(5) Uani 1 1 d .
C3C C 0.93769(13) 0.46944(9) 0.22426(14) 0.0649(6) Uani 1 1 d .
C3D C 0.67458(13) 0.46045(9) -0.27343(15) 0.0683(6) Uani 1 1 d .
C4A C 1.12004(12) 0.52617(9) -0.35259(14) 0.0640(5) Uani 1 1 d .
H4A H 1.1515 0.5747 -0.3837 0.077 Uiso 1 1 calc R
C4B C 1.50243(11) 0.44958(9) 0.11519(14) 0.0679(6) Uani 1 1 d .
H4B H 1.5826 0.4442 0.1412 0.082 Uiso 1 1 calc R
C4C C 1.01228(14) 0.42993(11) 0.28014(17) 0.0653(6) Uani 1 1 d .
H4C H 0.9800 0.3817 0.3115 0.078 Uiso 1 1 calc R
C4D C 0.63742(16) 0.50747(12) -0.18694(18) 0.0785(8) Uani 1 1 d .
H4D H 0.5582 0.5142 -0.2150 0.094 Uiso 1 1 calc R
C5A C 1.00227(12) 0.49524(9) -0.36550(14) 0.0635(6) Uani 1 1 d .
C5B C 1.42693(11) 0.41047(9) -0.00880(15) 0.0644(6) Uani 1 1 d .
C5C C 1.13312(14) 0.45837(11) 0.29212(15) 0.0629(6) Uani 1 1 d .
C5D C 0.71256(14) 0.54658(11) -0.05712(18) 0.0707(7) Uani 1 1 d .
C6A C 0.95701(10) 0.42941(9) -0.32218(15) 0.0606(6) Uani 1 1 d .
C6B C 1.31470(10) 0.42046(9) -0.05377(11) 0.0632(6) Uani 1 1 d D
C6C C 1.18024(8) 0.52374(11) 0.25043(16) 0.0612(7) Uani 1 1 d D
C6D C 0.81765(13) 0.53477(11) -0.01386(16) 0.0599(6) Uani 1 1 d .
C7A C 1.35693(13) 0.57552(10) -0.34098(17) 0.0815(8) Uani 1 1 d .
H7A1 H 1.3151 0.5581 -0.4389 0.098 Uiso 1 1 calc R
H7A2 H 1.4433 0.5878 -0.3286 0.098 Uiso 1 1 calc R
H7A3 H 1.3402 0.6244 -0.2986 0.098 Uiso 1 1 calc R
C7B C 1.65183(13) 0.54385(14) 0.37515(19) 0.1132(10) Uani 1 1 d .
H7B1 H 1.6605 0.4893 0.3586 0.136 Uiso 1 1 calc R
H7B2 H 1.6849 0.5712 0.4729 0.136 Uiso 1 1 calc R
H7B3 H 1.6951 0.5756 0.3226 0.136 Uiso 1 1 calc R
C7C C 1.16970(15) 0.35252(11) 0.39416(18) 0.0885(7) Uani 1 1 d .
H7C1 H 1.1310 0.3649 0.4660 0.106 Uiso 1 1 calc R
H7C2 H 1.2368 0.3336 0.4303 0.106 Uiso 1 1 calc R
H7C3 H 1.1116 0.3099 0.3165 0.106 Uiso 1 1 calc R
C7D C 0.49304(18) 0.43059(19) -0.4484(2) 0.1345(14) Uani 1 1 d .
H7D1 H 0.4491 0.4267 -0.3792 0.161 Uiso 1 1 calc R
H7D2 H 0.4450 0.3904 -0.5345 0.161 Uiso 1 1 calc R
H7D3 H 0.5093 0.4854 -0.4632 0.161 Uiso 1 1 calc R
C8A C 0.97397(19) 0.60104(13) -0.4652(2) 0.0941(9) Uani 1 1 d .
H8A1 H 1.0345 0.6439 -0.3898 0.113 Uiso 1 1 calc R
H8A2 H 0.9101 0.6221 -0.5040 0.113 Uiso 1 1 calc R
H8A3 H 1.0111 0.5838 -0.5362 0.113 Uiso 1 1 calc R
C8B C 1.55829(14) 0.33700(11) -0.06311(18) 0.0804(7) Uani 1 1 d .
H8B1 H 1.6292 0.3837 -0.0485 0.097 Uiso 1 1 calc R
H8B2 H 1.5583 0.2917 -0.1342 0.097 Uiso 1 1 calc R
H8B3 H 1.5596 0.3203 0.0224 0.097 Uiso 1 1 calc R
C8C C 0.77803(16) 0.37924(12) 0.2705(2) 0.0836(9) Uani 1 1 d .
H8C1 H 0.7814 0.3284 0.2161 0.100 Uiso 1 1 calc R
H8C2 H 0.6949 0.3741 0.2698 0.100 Uiso 1 1 calc R
H8C3 H 0.8268 0.3902 0.3648 0.100 Uiso 1 1 calc R
C8D C 0.57397(18) 0.61443(15) -0.0108(2) 0.0940(10) Uani 1 1 d .
H8D1 H 0.5792 0.6372 -0.0897 0.113 Uiso 1 1 calc R
H8D2 H 0.5653 0.6547 0.0624 0.113 Uiso 1 1 calc R
H8D3 H 0.5045 0.5652 -0.0380 0.113 Uiso 1 1 calc R
C9A C 1.17639(15) 0.29092(7) -0.19309(16) 0.0702(7) Uani 1 1 d D
H9A1 H 1.1193 0.2927 -0.1389 0.084 Uiso 1 1 calc R
H9A2 H 1.2352 0.2681 -0.1475 0.084 Uiso 1 1 calc R
C9B C 1.35327(14) 0.64520(7) 0.27749(18) 0.0726(7) Uani 1 1 d D
H9B1 H 1.3538 0.6510 0.1852 0.087 Uiso 1 1 calc R
H9B2 H 1.2967 0.6710 0.3066 0.087 Uiso 1 1 calc R
C9C C 0.95671(17) 0.66498(8) 0.12872(19) 0.0711(8) Uani 1 1 d D
H9C1 H 1.0106 0.6669 0.0699 0.085 Uiso 1 1 calc R
H9C2 H 0.8949 0.6879 0.0907 0.085 Uiso 1 1 calc R
C9D C 0.77741(16) 0.30969(8) -0.3509(2) 0.0911(11) Uani 1 1 d D
H9D1 H 0.8360 0.2835 -0.3727 0.109 Uiso 1 1 calc R
H9D2 H 0.7690 0.3032 -0.2612 0.109 Uiso 1 1 calc R
C10A C 1.11149(16) 0.23612(12) -0.33086(19) 0.0809(8) Uani 1 1 d .
C10B C 1.47170(18) 0.68669(14) 0.3699(2) 0.0883(9) Uani 1 1 d .
C10C C 1.0228(2) 0.71526(15) 0.2609(2) 0.0887(10) Uani 1 1 d .
C10D C 0.6613(2) 0.26739(17) -0.4539(3) 0.1010(12) Uani 1 1 d .
C11A C 0.93133(12) 0.12652(10) -0.45944(13) 0.1390(13) Uani 1 1 d D
H11A H 0.9262 0.1502 -0.5383 0.167 Uiso 1 1 calc R
H11B H 0.9669 0.0827 -0.4753 0.167 Uiso 1 1 calc R
C11B C 1.67923(10) 0.75795(12) 0.40248(16) 0.202(2) Uani 1 1 d D
H11C H 1.6814 0.8022 0.4769 0.243 Uiso 1 1 calc R
H11D H 1.7007 0.7166 0.4453 0.243 Uiso 1 1 calc R
C11C C 1.19373(12) 0.83427(12) 0.39115(14) 0.203(2) Uani 1 1 d D
H11E H 1.1561 0.8775 0.3965 0.243 Uiso 1 1 calc R
H11F H 1.1953 0.8140 0.4735 0.243 Uiso 1 1 calc R
C11D C 0.47191(11) 0.18465(14) -0.49681(14) 0.2064(19) Uani 1 1 d D
H11G H 0.4538 0.2094 -0.5730 0.248 Uiso 1 1 calc R
H11H H 0.4813 0.1316 -0.5312 0.248 Uiso 1 1 calc R
C12A C 0.80989(13) 0.09335(9) -0.44319(17) 0.195(2) Uani 1 1 d D
H12A H 0.7539 0.0618 -0.5322 0.234 Uiso 1 1 calc R
H12B H 0.7816 0.1381 -0.4074 0.234 Uiso 1 1 calc R
C12B C 1.77825(16) 0.79160(9) 0.34416(18) 0.334(3) Uiso 1 1 d D
H12C H 1.7928 0.7472 0.2847 0.401 Uiso 1 1 calc R
H12D H 1.8518 0.8207 0.4181 0.401 Uiso 1 1 calc R
C12C C 1.31658(12) 0.86491(9) 0.37738(17) 0.1616(18) Uani 1 1 d D
H12E H 1.3420 0.8190 0.3399 0.194 Uiso 1 1 calc R
H12F H 1.3725 0.8943 0.4675 0.194 Uiso 1 1 calc R
C12D C 0.37976(13) 0.17802(9) -0.42076(17) 0.2124(19) Uani 1 1 d D
H12G H 0.3003 0.1637 -0.4849 0.255 Uiso 1 1 calc R
H12H H 0.3950 0.2304 -0.3564 0.255 Uiso 1 1 calc R
C13A C 0.81471(11) 0.04001(9) -0.34670(16) 0.1317(14) Uani 1 1 d D
H13A H 0.8611 0.0038 -0.3692 0.158 Uiso 1 1 calc R
H13B H 0.8532 0.0733 -0.2526 0.158 Uiso 1 1 calc R
C13B C 1.74486(14) 0.84839(9) 0.26388(18) 0.406(4) Uani 1 1 d D
H13C H 1.6652 0.8220 0.1993 0.487 Uiso 1 1 calc R
H13D H 1.7430 0.8973 0.3255 0.487 Uiso 1 1 calc R
C13C C 1.31760(11) 0.92053(11) 0.28441(18) 0.201(2) Uani 1 1 d D
H13E H 1.2660 0.8905 0.1924 0.242 Uiso 1 1 calc R
H13F H 1.2877 0.9648 0.3187 0.242 Uiso 1 1 calc R
C13D C 0.38398(12) 0.11422(9) -0.34495(17) 0.1761(16) Uani 1 1 d D
H13G H 0.4161 0.0745 -0.3906 0.211 Uiso 1 1 calc R
H13H H 0.4361 0.1390 -0.2515 0.211 Uiso 1 1 calc R
C14A C 0.68947(12) -0.00877(10) -0.36000(16) 0.197(2) Uani 1 1 d D
H14A H 0.6567 -0.0495 -0.4484 0.236 Uiso 1 1 calc R
H14B H 0.6394 0.0270 -0.3562 0.236 Uiso 1 1 calc R
C14B C 1.83553(16) 0.87099(8) 0.1881(2) 0.360 Uiso 1 1 d D
H14C H 1.9065 0.8563 0.2259 0.432 Uiso 1 1 calc R
H14D H 1.8023 0.8414 0.0913 0.432 Uiso 1 1 calc R
C14C C 1.44319(11) 0.95431(9) 0.27977(15) 0.1323(15) Uani 1 1 d D
H14E H 1.4740 0.9097 0.2502 0.159 Uiso 1 1 calc R
H14F H 1.4937 0.9862 0.3713 0.159 Uiso 1 1 calc R
C14D C 0.26011(13) 0.07304(9) -0.34168(17) 0.207(2) Uani 1 1 d D
H14G H 0.2243 0.1138 -0.3072 0.248 Uiso 1 1 calc R
H14H H 0.2107 0.0424 -0.4343 0.248 Uiso 1 1 calc R
C15A C 0.68822(11) -0.05008(11) -0.24692(16) 0.191(2) Uani 1 1 d D
H15A H 0.7236 -0.0097 -0.1583 0.229 Uiso 1 1 calc R
H15B H 0.7351 -0.0878 -0.2528 0.229 Uiso 1 1 calc R
C15B C 1.86901(12) 0.96021(8) 0.2013(3) 0.309(3) Uiso 1 1 d D
H15C H 1.8217 0.9712 0.1214 0.371 Uiso 1 1 calc R
H15D H 1.8527 0.9876 0.2833 0.371 Uiso 1 1 calc R
C15C C 1.44728(10) 1.00714(10) 0.18259(17) 0.1497(18) Uani 1 1 d D
H15E H 1.4113 1.0496 0.2078 0.180 Uiso 1 1 calc R
H15F H 1.4024 0.9746 0.0894 0.180 Uiso 1 1 calc R
C15D C 0.26459(12) 0.01679(9) -0.25111(19) 0.214(2) Uiso 1 1 d D
H15G H 0.3219 0.0459 -0.1617 0.257 Uiso 1 1 calc R
H15H H 0.2903 -0.0282 -0.2917 0.257 Uiso 1 1 calc R
C16A C 0.56167(11) -0.09541(10) -0.25954(15) 0.1481(16) Uani 1 1 d D
H16A H 0.5147 -0.0576 -0.2560 0.178 Uiso 1 1 calc R
H16B H 0.5271 -0.1363 -0.3477 0.178 Uiso 1 1 calc R
C16B C 1.99882(12) 0.99153(9) 0.2115(2) 0.219(2) Uani 1 1 d D
H16C H 2.0250 0.9475 0.1681 0.262 Uiso 1 1 calc R
H16D H 2.0454 1.0116 0.3079 0.262 Uiso 1 1 calc R
C16C C 1.57523(12) 1.04477(10) 0.18932(16) 0.189(2) Uani 1 1 d D
H16E H 1.6184 1.0801 0.2812 0.227 Uiso 1 1 calc R
H16F H 1.6124 1.0020 0.1712 0.227 Uiso 1 1 calc R
C16D C 0.14241(13) -0.01550(8) -0.2345(2) 0.307(3) Uiso 1 1 d D
H16G H 0.1306 0.0230 -0.1612 0.368 Uiso 1 1 calc R
H16H H 0.0818 -0.0224 -0.3195 0.368 Uiso 1 1 calc R
C17A C 0.55685(11) -0.13608(12) -0.14624(18) 0.242(3) Uani 1 1 d D
H17A H 0.5930 -0.0956 -0.0578 0.291 Uiso 1 1 calc R
H17B H 0.6016 -0.1753 -0.1511 0.291 Uiso 1 1 calc R
C17B C 2.01912(12) 1.05868(11) 0.1421(2) 0.365 Uiso 1 1 d D
H17C H 1.9775 1.0969 0.1713 0.438 Uiso 1 1 calc R
H17D H 1.9875 1.0366 0.0428 0.438 Uiso 1 1 calc R
C17C C 1.58334(11) 1.09326(11) 0.08661(16) 0.156(2) Uani 1 1 d D
H17E H 1.5437 1.1348 0.1022 0.187 Uiso 1 1 calc R
H17F H 1.5436 1.0578 -0.0058 0.187 Uiso 1 1 calc R
C17D C 0.12999(12) -0.09513(8) -0.2001(3) 0.333(3) Uani 1 1 d D
H17G H 0.1678 -0.0864 -0.1025 0.400 Uiso 1 1 calc R
H17H H 0.1696 -0.1262 -0.2525 0.400 Uiso 1 1 calc R
C18A C 0.42879(12) -0.17898(12) -0.15953(16) 0.189(2) Uani 1 1 d D
H18A H 0.3824 -0.1409 -0.1653 0.227 Uiso 1 1 calc R
H18B H 0.3953 -0.2234 -0.2433 0.227 Uiso 1 1 calc R
C18B C 2.15012(12) 1.10169(10) 0.1787(2) 0.290(3) Uiso 1 1 d D
H18C H 2.1794 1.1305 0.2759 0.349 Uiso 1 1 calc R
H18D H 2.1929 1.0622 0.1621 0.349 Uiso 1 1 calc R
C18C C 1.71266(11) 1.13288(10) 0.10027(17) 0.178(2) Uani 1 1 d D
H18E H 1.7512 1.1707 0.1910 0.214 Uiso 1 1 calc R
H18F H 1.7532 1.0914 0.0902 0.214 Uiso 1 1 calc R
C18D C 0.00025(13) -0.14110(8) -0.2342(2) 0.259(3) Uani 1 1 d D
H18G H -0.0415 -0.1067 -0.1926 0.310 Uiso 1 1 calc R
H18H H -0.0349 -0.1567 -0.3336 0.310 Uiso 1 1 calc R
C19A C 0.42152(12) -0.21203(14) -0.03831(18) 0.178(2) Uani 1 1 d D
H19A H 0.4588 -0.1679 0.0457 0.213 Uiso 1 1 calc R
H19B H 0.4645 -0.2522 -0.0353 0.213 Uiso 1 1 calc R
C19B C 2.17237(14) 1.16061(13) 0.0939(3) 0.380 Uiso 1 1 d D
H19C H 2.1201 1.1948 0.0996 0.456 Uiso 1 1 calc R
H19D H 2.1544 1.1312 -0.0021 0.456 Uiso 1 1 calc R
C19C C 1.72215(12) 1.17767(14) -0.0074(2) 0.238(3) Uani 1 1 d D
H19E H 1.6879 1.2222 0.0076 0.286 Uiso 1 1 calc R
H19F H 1.6773 1.1408 -0.0976 0.286 Uiso 1 1 calc R
C19D C -0.01372(14) -0.21506(10) -0.1815(3) 0.380 Uiso 1 1 d D
H99E H 0.0409 -0.2016 -0.0896 0.456 Uiso 1 1 calc R
H99F H 0.0059 -0.2566 -0.2414 0.456 Uiso 1 1 calc R
C20A C 0.29373(14) -0.25103(11) -0.0475(2) 0.214(2) Uiso 1 1 d D
H20A H 0.2512 -0.2118 -0.0269 0.257 Uiso 1 1 calc R
C20B C 2.29971(16) 1.21251(9) 0.1442(3) 0.285 Uiso 1 1 d D
H20B H 2.3603 1.1847 0.1586 0.343 Uiso 1 1 calc R
C20C C 1.85032(13) 1.21092(10) -0.0025(2) 0.1650(19) Uani 1 1 d D
H20C H 1.8999 1.1750 0.0070 0.198 Uiso 1 1 calc R
C20D C -0.13952(14) -0.24688(16) -0.1768(3) 0.380 Uiso 1 1 d D
H20D H -0.1473 -0.2195 -0.0893 0.456 Uiso 1 1 calc R
C21A C 0.2234(4) -0.33055(13) -0.0790(4) 0.252(3) Uiso 1 1 d D
H21A H 0.2572 -0.3746 -0.1013 0.302 Uiso 1 1 calc R
H21B H 0.1392 -0.3434 -0.0792 0.302 Uiso 1 1 calc R
C21B C 2.3397(6) 1.29579(11) 0.1722(6) 0.400(4) Uiso 1 1 d D
H21C H 2.2823 1.3261 0.1592 0.480 Uiso 1 1 calc R
H21D H 2.4257 1.3250 0.2051 0.480 Uiso 1 1 calc R
C21C C 1.9040(4) 1.28815(12) -0.0103(3) 0.183(2) Uani 1 1 d D
H21E H 1.8573 1.3259 -0.0198 0.219 Uiso 1 1 calc R
H21F H 1.9891 1.3057 -0.0063 0.219 Uiso 1 1 calc R
C21D C -0.2480(2) -0.3012(2) -0.2527(4) 0.257(2) Uiso 1 1 d D
H21G H -0.2563 -0.3341 -0.3437 0.309 Uiso 1 1 calc R
H21H H -0.3174 -0.3073 -0.2160 0.309 Uiso 1 1 calc R
C30A C 1.23927(12) 0.37560(7) -0.19476(14) 0.0642(8) Uani 1 1 d D
H30A H 1.2919 0.3730 -0.2546 0.077 Uiso 1 1 calc R
C30B C 1.31195(10) 0.55685(7) 0.27325(16) 0.0599(7) Uani 1 1 d D
H30B H 1.3500 0.5513 0.3633 0.072 Uiso 1 1 calc R
C30C C 0.89803(15) 0.57812(8) 0.12252(19) 0.0600(8) Uani 1 1 d D
H30C H 0.8448 0.5802 0.1817 0.072 Uiso 1 1 calc R
C30D C 0.82468(17) 0.39822(9) -0.3419(2) 0.0685(9) Uani 1 1 d D
H30D H 0.7873 0.4052 -0.4311 0.082 Uiso 1 1 calc R
O1A O 1.31735(12) 0.51329(9) -0.27949(14) 0.0706(6) Uani 1 1 d .
O1B O 1.52955(11) 0.53739(11) 0.33382(16) 0.0893(7) Uani 1 1 d .
O1C O 1.21191(11) 0.42246(9) 0.35113(15) 0.0784(6) Uani 1 1 d .
O1D O 0.60585(13) 0.41459(11) -0.40123(16) 0.0881(7) Uani 1 1 d .
O2A O 0.92418(13) 0.53210(10) -0.41443(17) 0.0808(7) Uani 1 1 d .
O2B O 1.45494(12) 0.35889(10) -0.10467(15) 0.0795(7) Uani 1 1 d .
O2C O 0.82268(13) 0.44416(11) 0.21364(18) 0.0782(7) Uani 1 1 d .
O2D O 0.67984(14) 0.59439(11) 0.03702(16) 0.0816(7) Uani 1 1 d .
O3A O 1.14646(18) 0.23615(12) -0.42802(19) 0.1147(9) Uani 1 1 d .
O3B O 1.4969(2) 0.69605(14) 0.4973(2) 0.1362(12) Uani 1 1 d .
O3C O 0.9869(2) 0.72036(14) 0.3615(2) 0.1168(11) Uani 1 1 d .
O3D O 0.64107(19) 0.25888(16) -0.5642(2) 0.1203(11) Uani 1 1 d .
O4A O 1.00693(17) 0.19010(10) -0.33257(16) 0.1091(9) Uani 1 1 d D
O4B O 1.55180(12) 0.72082(13) 0.3205(2) 0.1170(10) Uani 1 1 d D
O4C O 1.12783(19) 0.76699(12) 0.26557(18) 0.1218(11) Uani 1 1 d D
O4D O 0.57897(14) 0.23924(15) -0.3857(2) 0.1261(10) Uani 1 1 d D

loop_
_atom_site_aniso_label
_atom_site_aniso_U_11
_atom_site_aniso_U_22
_atom_site_aniso_U_33
_atom_site_aniso_U_23
_atom_site_aniso_U_13
_atom_site_aniso_U_12
C1A 0.0552(5) 0.0757(5) 0.0613(8) 0.0210(5) 0.0183(5) 0.0220(5)
C1B 0.0551(6) 0.0829(7) 0.0688(8) 0.0246(6) 0.0178(6) 0.0242(6)
C1C 0.0550(7) 0.0828(9) 0.0560(8) 0.0194(6) 0.0177(6) 0.0297(6)
C1D 0.0439(8) 0.0864(9) 0.0697(9) 0.0180(7) 0.0018(7) 0.0255(7)
C2A 0.0564(5) 0.0665(7) 0.0543(7) 0.0141(6) 0.0158(5) 0.0194(5)
C2B 0.0529(6) 0.0768(7) 0.0559(8) 0.0076(6) 0.0056(6) 0.0287(6)
C2C 0.0479(6) 0.0861(10) 0.0563(10) 0.0202(7) 0.0218(6) 0.0267(6)
C2D 0.0476(7) 0.0855(10) 0.0601(10) 0.0175(8) 0.0140(7) 0.0261(7)
C3A 0.0638(7) 0.0632(7) 0.0676(9) 0.0209(7) 0.0225(6) 0.0142(6)
C3B 0.0471(6) 0.0798(8) 0.0720(10) 0.0170(7) 0.0019(7) 0.0138(6)
C3C 0.0578(8) 0.0854(12) 0.0537(10) 0.0189(9) 0.0118(7) 0.0280(8)
C3D 0.0510(8) 0.0818(10) 0.0623(11) 0.0067(9) -0.0125(8) 0.0354(7)
C4A 0.0565(7) 0.0732(8) 0.0680(9) 0.0252(7) 0.0149(6) 0.0266(6)
C4B 0.0540(7) 0.0852(9) 0.0740(11) 0.0226(8) 0.0218(7) 0.0325(7)
C4C 0.0554(8) 0.0693(10) 0.0825(13) 0.0241(9) 0.0216(8) 0.0331(7)
C4D 0.0658(9) 0.0948(14) 0.0657(12) 0.0121(10) -0.0027(10) 0.0330(10)
C5A 0.0560(7) 0.0758(9) 0.0664(10) 0.0344(8) 0.0182(6) 0.0213(7)
C5B 0.0516(8) 0.0656(9) 0.0807(10) 0.0239(8) 0.0230(7) 0.0188(7)
C5C 0.0615(9) 0.0845(12) 0.0456(11) 0.0127(9) 0.0030(8) 0.0402(9)
C5D 0.0594(10) 0.0751(12) 0.0795(13) 0.0171(10) 0.0099(9) 0.0340(9)
C6A 0.0469(7) 0.0774(9) 0.0596(11) 0.0090(8) 0.0052(7) 0.0365(7)
C6B 0.0537(9) 0.0738(11) 0.0578(11) 0.0076(9) 0.0099(9) 0.0236(8)
C6C 0.0537(9) 0.0667(12) 0.0628(12) 0.0176(10) 0.0154(9) 0.0182(9)
C6D 0.0466(9) 0.0865(13) 0.0530(11) 0.0222(9) 0.0136(8) 0.0283(9)
C7A 0.0692(9) 0.0940(14) 0.0988(12) 0.0528(11) 0.0390(9) 0.0220(9)
C7B 0.0479(10) 0.1477(18) 0.1178(18) -0.0103(14) -0.0102(11) 0.0450(11)
C7C 0.0780(10) 0.1135(12) 0.0966(12) 0.0600(10) 0.0322(9) 0.0379(9)
C7D 0.0551(12) 0.238(3) 0.0742(17) 0.0038(18) -0.0046(12) 0.0292(16)
C8A 0.0814(13) 0.0781(12) 0.1127(18) 0.0247(12) -0.0127(13) 0.0401(11)
C8B 0.0623(9) 0.1125(12) 0.0793(13) 0.0325(10) 0.0093(9) 0.0514(9)
C8C 0.0555(11) 0.0999(17) 0.0979(17) 0.0379(14) 0.0096(11) 0.0289(11)
C8D 0.0753(13) 0.1211(17) 0.1043(19) 0.0218(14) 0.0267(13) 0.0648(12)
C9A 0.0784(10) 0.0724(12) 0.0598(12) 0.0242(10) 0.0181(9) 0.0193(9)
C9B 0.0622(10) 0.0798(12) 0.0907(14) 0.0307(11) 0.0293(9) 0.0340(8)
C9C 0.0657(11) 0.0718(15) 0.0723(15) 0.0114(12) 0.0117(11) 0.0263(11)
C9D 0.0500(11) 0.0767(17) 0.121(2) 0.0108(16) -0.0003(13) 0.0069(11)
C10A 0.0737(13) 0.0728(13) 0.0815(13) 0.0200(11) 0.0077(11) 0.0096(11)
C10B 0.0795(11) 0.0923(17) 0.0870(14) 0.0266(13) 0.0237(11) 0.0138(11)
C10C 0.1029(17) 0.0832(17) 0.0842(17) 0.0240(13) 0.0207(14) 0.0384(14)
C10D 0.0783(15) 0.098(2) 0.108(2) 0.0059(17) 0.0175(15) 0.0170(15)
C11A 0.172(2) 0.101(2) 0.0869(18) -0.0293(16) -0.0259(19) 0.0367(18)
C11B 0.0663(15) 0.215(4) 0.248(4) 0.045(3) -0.013(2) -0.0278(19)
C11C 0.107(2) 0.236(4) 0.130(3) -0.051(3) -0.030(2) -0.051(2)
C11D 0.0785(17) 0.283(4) 0.217(3) 0.133(3) 0.0261(19) -0.046(2)
C12A 0.119(2) 0.193(4) 0.191(3) 0.026(3) -0.030(2) -0.011(2)
C12C 0.0838(17) 0.118(3) 0.191(3) -0.061(2) -0.0534(19) 0.0221(18)
C12D 0.0562(13) 0.330(4) 0.179(3) 0.107(3) -0.0033(17) -0.0599(19)
C13A 0.114(2) 0.0792(17) 0.149(3) -0.0028(18) -0.0314(19) 0.0191(15)
C13B 0.144(3) 0.286(6) 0.606(8) -0.201(6) 0.056(5) 0.022(5)
C13C 0.099(2) 0.233(5) 0.250(5) -0.016(4) 0.058(3) 0.061(2)
C13D 0.207(3) 0.162(2) 0.216(3) 0.134(2) 0.108(2) 0.053(2)
C14A 0.152(3) 0.183(4) 0.196(3) 0.002(3) -0.050(3) 0.067(3)
C14C 0.0747(19) 0.101(2) 0.159(3) -0.031(2) -0.0176(19) 0.0092(17)
C14D 0.154(3) 0.179(3) 0.243(4) 0.065(3) -0.017(3) 0.030(3)
C15A 0.146(3) 0.178(4) 0.162(3) 0.006(3) -0.042(3) 0.002(3)
C15C 0.114(2) 0.135(3) 0.189(4) -0.005(3) 0.018(3) 0.072(2)
C16A 0.1086(19) 0.130(2) 0.192(3) 0.028(2) -0.004(2) 0.0617(18)
C16B 0.198(3) 0.246(4) 0.206(4) 0.015(3) 0.051(3) 0.093(3)
C16C 0.173(3) 0.179(4) 0.112(3) -0.004(3) -0.012(3) -0.046(3)
C17A 0.230(4) 0.168(4) 0.348(6) 0.061(4) 0.081(4) 0.095(3)
C17C 0.102(2) 0.151(4) 0.149(3) -0.037(3) -0.040(2) 0.044(2)
C17D 0.267(3) 0.109(3) 0.576(7) -0.029(4) 0.261(4) -0.059(3)
C18A 0.201(4) 0.217(4) 0.141(3) 0.070(3) 0.020(3) 0.056(3)
C18C 0.124(3) 0.130(3) 0.253(5) 0.037(3) -0.022(3) 0.063(2)
C18D 0.246(5) 0.306(5) 0.183(4) 0.114(4) -0.003(3) 0.035(4)
C19A 0.170(3) 0.189(4) 0.183(4) 0.001(3) 0.049(3) 0.102(3)
C19C 0.195(4) 0.195(5) 0.233(5) 0.028(4) -0.105(3) 0.061(4)
C20C 0.179(3) 0.134(3) 0.160(3) -0.004(2) 0.001(3) 0.078(2)
C21C 0.242(4) 0.244(5) 0.077(2) 0.060(2) 0.070(2) 0.067(3)
C30A 0.0571(11) 0.0726(14) 0.0641(14) 0.0178(11) 0.0168(10) 0.0220(10)
C30B 0.0509(11) 0.0679(13) 0.0661(13) 0.0195(10) 0.0205(9) 0.0223(10)
C30C 0.0540(12) 0.0754(15) 0.0635(14) 0.0247(12) 0.0227(11) 0.0317(11)
C30D 0.0600(14) 0.096(2) 0.0417(13) 0.0018(13) 0.0065(11) 0.0284(14)
O1A 0.0541(7) 0.0913(11) 0.0783(11) 0.0383(9) 0.0219(7) 0.0282(7)
O1B 0.0499(8) 0.1237(14) 0.0936(12) 0.0168(11) 0.0150(8) 0.0374(8)
O1C 0.0581(8) 0.0938(10) 0.0916(12) 0.0413(9) 0.0137(8) 0.0312(8)
O1D 0.0666(10) 0.1163(15) 0.0637(12) -0.0096(10) -0.0093(9) 0.0440(10)
O2A 0.0626(10) 0.0876(11) 0.0965(13) 0.0385(10) 0.0089(10) 0.0311(9)
O2B 0.0534(8) 0.1028(13) 0.0794(12) 0.0084(10) 0.0072(8) 0.0393(9)
O2C 0.0454(8) 0.0992(14) 0.0813(12) 0.0254(10) 0.0048(8) 0.0169(9)
O2D 0.0729(11) 0.1020(14) 0.0702(12) 0.0106(10) 0.0131(10) 0.0414(10)
O3A 0.1512(16) 0.1154(16) 0.0846(13) 0.0300(13) 0.0471(12) 0.0386(14)
O3B 0.1571(18) 0.1087(19) 0.1035(16) -0.0002(15) 0.0260(16) 0.0033(15)
O3C 0.1587(19) 0.1029(19) 0.0818(14) 0.0052(13) 0.0465(15) 0.0317(16)
O3D 0.1014(15) 0.160(2) 0.0688(14) 0.0027(15) -0.0081(14) 0.0343(15)
O4A 0.1010(13) 0.0977(15) 0.1094(15) 0.0227(12) 0.0166(11) 0.0121(12)
O4B 0.0658(11) 0.1414(19) 0.1207(17) 0.0203(14) 0.0144(11) 0.0123(12)
O4C 0.0940(14) 0.130(2) 0.0927(15) -0.0300(14) 0.0012(13) 0.0156(15)
O4D 0.0705(12) 0.169(2) 0.1245(18) 0.0739(15) 0.0142(12) -0.0012(13)

loop_
_atom_type_symbol
_atom_type_description
_atom_type_scat_dispersion_real
_atom_type_scat_dispersion_imag
_atom_type_scat_source
C C 0.0181 0.0091 'International Tables Vol C Tables 4.2.6.8 and 6.1.1.4'
H H 0.0000 0.0000 'International Tables Vol C Tables 4.2.6.8 and 6.1.1.4'
O O 0.0492 0.0322 'International Tables Vol C Tables 4.2.6.8 and 6.1.1.4'

loop_
_geom_angle_atom_site_label_1
_geom_angle_atom_site_label_2
_geom_angle_atom_site_label_3
_geom_angle
C2A C1A C6A 123.05(12)
C2A C1A H1A 118.5
C6A C1A H1A 118.5
C6B C1B C2B 123.36(10)
C6B C1B H1B 118.3
C2B C1B H1B 118.3
C6C C1C C2C 123.66(14)
C6C C1C H1C 118.1
C2C C1C H1C 118.2
C2D C1D C6D 123.91(13)
C2D C1D H1D 118.0
C6D C1D H1D 118.0
C1A C2A C3A 114.89(11)
C1A C2A C30A 124.87(11)
C3A C2A C30A 120.18(11)
C3B C2B C1B 117.08(10)
C3B C2B C30B 119.60(10)
C1B C2B C30B 123.31(10)
C3C C2C C1C 116.65(14)
C3C C2C C30C 121.88(13)
C1C C2C C30C 121.44(14)
C1D C2D C3D 115.86(14)
C1D C2D C30D 123.13(14)
C3D C2D C30D 120.97(13)
C4A C3A O1A 121.38(14)
C4A C3A C2A 123.68(12)
O1A C3A C2A 114.92(13)
O1B C3B C2B 115.86(14)
O1B C3B C4B 122.70(14)
C2B C3B C4B 121.40(11)
O2C C3C C4C 120.77(17)
O2C C3C C2C 117.47(17)
C4C C3C C2C 121.74(15)
C4D C3D O1D 124.31(16)
C4D C3D C2D 122.80(14)
O1D C3D C2D 112.73(16)
C5A C4A C3A 117.24(15)
C5A C4A H4A 121.4
C3A C4A H4A 121.4
C5B C4B C3B 117.95(14)
C5B C4B H4B 121.1
C3B C4B H4B 121.0
C3C C4C C5C 119.71(17)
C3C C4C H4C 120.1
C5C C4C H4C 120.2
C3D C4D C5D 118.80(18)
C3D C4D H4D 120.6
C5D C4D H4D 120.6
O2A C5A C4A 121.38(15)
O2A C5A C6A 115.88(14)
C4A C5A C6A 122.60(15)
C4B C5B O2B 122.65(14)
C4B C5B C6B 123.09(14)
O2B C5B C6B 114.23(12)
O1C C5C C4C 121.89(17)
O1C C5C C6C 116.21(15)
C4C C5C C6C 121.87(17)
C6D C5D O2D 116.10(16)
C6D C5D C4D 121.75(19)
O2D C5D C4D 121.98(18)
C5A C6A C1A 118.49(12)
C5A C6A C30D 119.29(14)
C1A C6A C30D 122.22(14)
C1B C6B C5B 116.91(10)
C1B C6B C30A 124.41(12)
C5B C6B C30A 118.62(13)
C1C C6C C5C 116.32(12)
C1C C6C C30B 122.59(15)
C5C C6C C30B 120.96(15)
C5D C6D C1D 116.64(14)
C5D C6D C30C 121.33(17)
C1D C6D C30C 121.57(15)
O1A C7A H7A1 109.5
O1A C7A H7A2 109.4
H7A1 C7A H7A2 109.5
O1A C7A H7A3 109.5
H7A1 C7A H7A3 109.5
H7A2 C7A H7A3 109.5
O1B C7B H7B1 109.4
O1B C7B H7B2 109.5
H7B1 C7B H7B2 109.5
O1B C7B H7B3 109.5
H7B1 C7B H7B3 109.5
H7B2 C7B H7B3 109.5
O1C C7C H7C1 109.5
O1C C7C H7C2 109.5
H7C1 C7C H7C2 109.5
O1C C7C H7C3 109.4
H7C1 C7C H7C3 109.5
H7C2 C7C H7C3 109.5
O1D C7D H7D1 109.5
O1D C7D H7D2 109.4
H7D1 C7D H7D2 109.5
O1D C7D H7D3 109.5
H7D1 C7D H7D3 109.5
H7D2 C7D H7D3 109.5
O2A C8A H8A1 109.5
O2A C8A H8A2 109.5
H8A1 C8A H8A2 109.5
O2A C8A H8A3 109.5
H8A1 C8A H8A3 109.5
H8A2 C8A H8A3 109.5
O2B C8B H8B1 109.4
O2B C8B H8B2 109.4
H8B1 C8B H8B2 109.5
O2B C8B H8B3 109.5
H8B1 C8B H8B3 109.5
H8B2 C8B H8B3 109.5
O2C C8C H8C1 109.4
O2C C8C H8C2 109.5
H8C1 C8C H8C2 109.5
O2C C8C H8C3 109.5
H8C1 C8C H8C3 109.5
H8C2 C8C H8C3 109.5
O2D C8D H8D1 109.4
O2D C8D H8D2 109.5
H8D1 C8D H8D2 109.5
O2D C8D H8D3 109.5
H8D1 C8D H8D3 109.5
H8D2 C8D H8D3 109.5
C30A C9A C10A 113.83(14)
C30A C9A H9A1 108.9
C10A C9A H9A1 108.9
C30A C9A H9A2 108.7
C10A C9A H9A2 108.7
H9A1 C9A H9A2 107.7
C10B C9B C30B 112.26(15)
C10B C9B H9B1 109.1
C30B C9B H9B1 109.2
C10B C9B H9B2 109.2
C30B C9B H9B2 109.1
H9B1 C9B H9B2 107.9
C10C C9C C30C 115.48(18)
C10C C9C H9C1 108.3
C30C C9C H9C1 108.4
C10C C9C H9C2 108.5
C30C C9C H9C2 108.4
H9C1 C9C H9C2 107.5
C10D C9D C30D 114.20(19)
C10D C9D H9D1 108.6
C30D C9D H9D1 108.7
C10D C9D H9D2 108.8
C30D C9D H9D2 108.7
H9D1 C9D H9D2 107.6
O3A C10A O4A 123.67(18)
O3A C10A C9A 124.85(17)
O4A C10A C9A 111.39(18)
O3B C10B O4B 118.07(19)
O3B C10B C9B 124.1(2)
O4B C10B C9B 117.6(2)
O3C C10C O4C 119.5(2)
O3C C10C C9C 125.6(2)
O4C C10C C9C 114.4(2)
O3D C10D O4D 124.6(2)
O3D C10D C9D 127.8(3)
O4D C10D C9D 107.7(2)
C12A C11A O4A 108.79(14)
C12A C11A H11A 109.9
O4A C11A H11A 110.0
C12A C11A H11B 109.9
O4A C11A H11B 109.9
H11A C11A H11B 108.3
C12B C11B O4B 123.70(15)
C12B C11B H11C 106.4
O4B C11B H11C 106.4
C12B C11B H11D 106.4
O4B C11B H11D 106.4
H11C C11B H11D 106.5
C12C C11C O4C 104.99(15)
C12C C11C H11E 110.7
O4C C11C H11E 110.7
C12C C11C H11F 110.7
O4C C11C H11F 110.8
H11E C11C H11F 108.8
C12D C11D O4D 99.93(13)
C12D C11D H11G 111.8
O4D C11D H11G 111.8
C12D C11D H11H 111.8
O4D C11D H11H 111.8
H11G C11D H11H 109.5
C11A C12A C13A 109.22(13)
C11A C12A H12A 109.8
C13A C12A H12A 109.8
C11A C12A H12B 109.8
C13A C12A H12B 109.9
H12A C12A H12B 108.3
C11B C12B C13B 109.13(15)
C11B C12B H12C 109.8
C13B C12B H12C 109.8
C11B C12B H12D 109.9
C13B C12B H12D 109.9
H12C C12B H12D 108.3
C11C C12C C13C 109.27(13)
C11C C12C H12E 109.8
C13C C12C H12E 109.8
C11C C12C H12F 109.8
C13C C12C H12F 109.8
H12E C12C H12F 108.3
C11D C12D C13D 109.19(14)
C11D C12D H12G 109.8
C13D C12D H12G 109.8
C11D C12D H12H 109.9
C13D C12D H12H 109.9
H12G C12D H12H 108.3
C14A C13A C12A 107.89(11)
C14A C13A H13A 110.2
C12A C13A H13A 110.2
C14A C13A H13B 110.1
C12A C13A H13B 110.1
H13A C13A H13B 108.4
C14B C13B C12B 108.32(14)
C14B C13B H13C 110.0
C12B C13B H13C 110.0
C14B C13B H13D 110.1
C12B C13B H13D 110.0
H13C C13B H13D 108.4
C14C C13C C12C 107.97(12)
C14C C13C H13E 110.1
C12C C13C H13E 110.1
C14C C13C H13F 110.1
C12C C13C H13F 110.1
H13E C13C H13F 108.4
C14D C13D C12D 108.39(12)
C14D C13D H13G 110.0
C12D C13D H13G 110.0
C14D C13D H13H 110.1
C12D C13D H13H 110.0
H13G C13D H13H 108.4
C13A C14A C15A 109.55(11)
C13A C14A H14A 109.7
C15A C14A H14A 109.8
C13A C14A H14B 109.8
C15A C14A H14B 109.7
H14A C14A H14B 108.2
C15B C14B C13B 108.98(14)
C15B C14B H14C 109.9
C13B C14B H14C 109.9
C15B C14B H14D 109.9
C13B C14B H14D 109.9
H14C C14B H14D 108.3
C13C C14C C15C 109.69(11)
C13C C14C H14E 109.8
C15C C14C H14E 109.8
C13C C14C H14F 109.7
C15C C14C H14F 109.7
H14E C14C H14F 108.2
C15D C14D C13D 109.11(12)
C15D C14D H14G 109.8
C13D C14D H14G 109.8
C15D C14D H14H 109.9
C13D C14D H14H 109.9
H14G C14D H14H 108.3
C14A C15A C16A 108.29(11)
C14A C15A H15A 110.1
C16A C15A H15A 110.0
C14A C15A H15B 110.0
C16A C15A H15B 110.0
H15A C15A H15B 108.4
C16B C15B C14B 108.77(13)
C16B C15B H15C 110.0
C14B C15B H15C 109.9
C16B C15B H15D 109.9
C14B C15B H15D 109.9
H15C C15B H15D 108.3
C14C C15C C16C 107.90(11)
C14C C15C H15E 110.2
C16C C15C H15E 110.2
C14C C15C H15F 110.1
C16C C15C H15F 110.1
H15E C15C H15F 108.4
C14D C15D C16D 108.31(12)
C14D C15D H15G 110.0
C16D C15D H15G 110.0
C14D C15D H15H 110.0
C16D C15D H15H 110.0
H15G C15D H15H 108.4
C17A C16A C15A 109.74(11)
C17A C16A H16A 109.8
C15A C16A H16A 109.7
C17A C16A H16B 109.6
C15A C16A H16B 109.7
H16A C16A H16B 108.2
C15B C16B C17B 109.19(13)
C15B C16B H16C 109.8
C17B C16B H16C 109.8
C15B C16B H16D 109.9
C17B C16B H16D 109.8
H16C C16B H16D 108.3
C17C C16C C15C 109.85(12)
C17C C16C H16E 109.6
C15C C16C H16E 109.6
C17C C16C H16F 109.8
C15C C16C H16F 109.8
H16E C16C H16F 108.2
C17D C16D C15D 108.87(13)
C17D C16D H16G 109.9
C15D C16D H16G 109.9
C17D C16D H16H 109.9
C15D C16D H16H 109.9
H16G C16D H16H 108.3
C16A C17A C18A 108.43(12)
C16A C17A H17A 109.9
C18A C17A H17A 110.0
C16A C17A H17B 110.1
C18A C17A H17B 110.1
H17A C17A H17B 108.4
C16B C17B C18B 108.87(13)
C16B C17B H17C 109.9
C18B C17B H17C 110.0
C16B C17B H17D 109.9
C18B C17B H17D 109.8
H17C C17B H17D 108.3
C16C C17C C18C 108.39(11)
C16C C17C H17E 110.1
C18C C17C H17E 110.0
C16C C17C H17F 109.9
C18C C17C H17F 110.0
H17E C17C H17F 108.4
C16D C17D C18D 108.68(13)
C16D C17D H17G 109.9
C18D C17D H17G 109.8
C16D C17D H17H 110.0
C18D C17D H17H 110.1
H17G C17D H17H 108.3
C19A C18A C17A 109.03(11)
C19A C18A H18A 109.8
C17A C18A H18A 109.9
C19A C18A H18B 110.0
C17A C18A H18B 109.8
H18A C18A H18B 108.3
C19B C18B C17B 109.05(13)
C19B C18B H18C 109.8
C17B C18B H18C 109.8
C19B C18B H18D 110.0
C17B C18B H18D 109.9
H18C C18B H18D 108.3
C19C C18C C17C 108.96(11)
C19C C18C H18E 109.9
C17C C18C H18E 109.9
C19C C18C H18F 109.9
C17C C18C H18F 109.9
H18E C18C H18F 108.3
C19D C18D C17D 109.11(13)
C19D C18D H18G 109.9
C17D C18D H18G 110.0
C19D C18D H18H 109.8
C17D C18D H18H 109.7
H18G C18D H18H 108.3
C18A C19A C20A 109.21(13)
C18A C19A H19A 109.9
C20A C19A H19A 109.9
C18A C19A H19B 109.8
C20A C19A H19B 109.8
H19A C19A H19B 108.3
C18B C19B C20B 109.30(15)
C18B C19B H19C 109.9
C20B C19B H19C 109.8
C18B C19B H19D 109.8
C20B C19B H19D 109.8
H19C C19B H19D 108.3
C18C C19C C20C 109.22(13)
C18C C19C H19E 109.8
C20C C19C H19E 109.8
C18C C19C H19F 109.9
C20C C19C H19F 109.9
H19E C19C H19F 108.3
C18D C19D C20D 108.98(15)
C18D C19D H99E 109.8
C20D C19D H99E 109.8
C18D C19D H99F 110.0
C20D C19D H99F 109.9
H99E C19D H99F 108.3
C21A C20A C19A 133.1(3)
C21A C20A H20A 113.5
C19A C20A H20A 113.4
C21B C20B C19B 125.7(4)
C21B C20B H20B 117.4
C19B C20B H20B 117.0
C21C C20C C19C 124.7(3)
C21C C20C H20C 117.8
C19C C20C H20C 117.6
C21D C20D C19D 141.7(3)
C21D C20D H20D 109.2
C19D C20D H20D 109.1
C20A C21A H21A 119.9
C20A C21A H21B 120.1
H21A C21A H21B 120.0
C20B C21B H21C 120.4
C20B C21B H21D 119.6
H21C C21B H21D 120.0
C20C C21C H21E 120.1
C20C C21C H21F 119.9
H21E C21C H21F 120.0
C20D C21D H21G 120.1
C20D C21D H21H 119.9
H21G C21D H21H 120.0
C9A C30A C6B 108.37(12)
C9A C30A C2A 111.96(12)
C6B C30A C2A 111.38(11)
C9A C30A H30A 108.4
C6B C30A H30A 108.3
C2A C30A H30A 108.3
C9B C30B C6C 113.17(13)
C9B C30B C2B 112.01(13)
C6C C30B C2B 110.57(10)
C9B C30B H30B 106.9
C6C C30B H30B 106.9
C2B C30B H30B 106.9
C2C C30C C6D 115.21(14)
C2C C30C C9C 115.54(14)
C6D C30C C9C 110.96(16)
C2C C30C H30C 104.6
C6D C30C H30C 104.6
C9C C30C H30C 104.5
C2D C30D C9D 111.62(17)
C2D C30D C6A 112.41(12)
C9D C30D C6A 114.55(17)
C2D C30D H30D 105.8
C9D C30D H30D 105.8
C6A C30D H30D 105.8
C3A O1A C7A 115.81(14)
C3B O1B C7B 120.68(16)
C7C O1C C5C 119.90(15)
C3D O1D C7D 114.92(18)
C5A O2A C8A 114.93(16)
C5B O2B C8B 118.08(13)
C3C O2C C8C 119.02(18)
C5D O2D C8D 116.81(16)
C10A O4A C11A 119.60(17)
C10B O4B C11B 122.20(19)
C10C O4C C11C 119.32(19)
C10D O4D C11D 104.10(17)

loop_
_geom_bond_atom_site_label_1
_geom_bond_atom_site_label_2
_geom_bond_distance
C1A C2A 1.3880(15)
C1A C6A 1.407(2)
C1A H1A 1.0000
C1B C6B 1.3624(19)
C1B C2B 1.4301(15)
C1B H1B 1.0000
C1C C6C 1.405(2)
C1C C2C 1.4363(19)
C1C H1C 1.0000
C1D C2D 1.3809(18)
C1D C6D 1.416(2)
C1D H1D 1.0000
C2A C3A 1.4221(18)
C2A C30A 1.5179(15)
C2B C3B 1.3969(18)
C2B C30B 1.5222(15)
C2C C3C 1.347(2)
C2C C30C 1.509(2)
C2D C3D 1.398(2)
C2D C30D 1.537(2)
C3A C4A 1.400(2)
C3A O1A 1.429(2)
C3B O1B 1.3577(19)
C3B C4B 1.428(2)
C3C O2C 1.341(2)
C3C C4C 1.397(3)
C3D C4D 1.361(3)
C3D O1D 1.396(2)
C4A C5A 1.376(2)
C4A H4A 1.0000
C4B C5B 1.3663(18)
C4B H4B 1.0000
C4C C5C 1.409(2)
C4C H4C 1.0000
C4D C5D 1.410(2)
C4D H4D 1.0000
C5A O2A 1.367(2)
C5A C6A 1.371(2)
C5B O2B 1.404(2)
C5B C6B 1.428(2)
C5C O1C 1.398(2)
C5C C6C 1.361(3)
C5D C6D 1.359(2)
C5D O2D 1.387(3)
C6A C30D 1.530(2)
C6B C30A 1.5163(15)
C6C C30B 1.5204(14)
C6D C30C 1.493(2)
C7A O1A 1.423(2)
C7A H7A1 1.0001
C7A H7A2 1.0001
C7A H7A3 1.0001
C7B O1B 1.440(2)
C7B H7B1 1.0001
C7B H7B2 1.0001
C7B H7B3 1.0001
C7C O1C 1.422(3)
C7C H7C1 1.0001
C7C H7C2 1.0001
C7C H7C3 1.0001
C7D O1D 1.489(3)
C7D H7D1 1.0001
C7D H7D2 1.0001
C7D H7D3 1.0001
C8A O2A 1.478(3)
C8A H8A1 1.0001
C8A H8A2 1.0001
C8A H8A3 1.0001
C8B O2B 1.430(2)
C8B H8B1 1.0001
C8B H8B2 1.0001
C8B H8B3 1.0001
C8C O2C 1.444(3)
C8C H8C1 1.0001
C8C H8C2 1.0001
C8C H8C3 1.0001
C8D O2D 1.452(3)
C8D H8D1 1.0001
C8D H8D2 1.0001
C8D H8D3 1.0001
C9A C30A 1.5201(15)
C9A C10A 1.511(2)
C9A H9A1 1.0000
C9A H9A2 1.0000
C9B C10B 1.477(2)
C9B C30B 1.5224(15)
C9B H9B1 1.0000
C9B H9B2 1.0000
C9C C10C 1.445(3)
C9C C30C 1.5201(16)
C9C H9C1 1.0000
C9C H9C2 1.0000
C9D C10D 1.503(3)
C9D C30D 1.5199(17)
C9D H9D1 1.0000
C9D H9D2 1.0000
C10A O3A 1.195(3)
C10A O4A 1.329(3)
C10B O3B 1.282(3)
C10B O4B 1.282(3)
C10C O3C 1.233(4)
C10C O4C 1.365(3)
C10D O3D 1.110(4)
C10D O4D 1.407(4)
C11A C12A 1.5161(17)
C11A O4A 1.5192(15)
C11A H11A 1.0000
C11A H11B 1.0000
C11B C12B 1.5176(17)
C11B O4B 1.5192(15)
C11B H11C 1.0000
C11B H11D 1.0000
C11C C12C 1.5155(16)
C11C O4C 1.5199(17)
C11C H11E 1.0000
C11C H11F 1.0000
C11D C12D 1.5166(17)
C11D O4D 1.5191(16)
C11D H11G 1.0000
C11D H11H 1.0000
C12A C13A 1.5232(17)
C12A H12A 1.0000
C12A H12B 1.0000
C12B C13B 1.5205(17)
C12B H12C 1.0000
C12B H12D 1.0000
C12C C13C 1.5231(17)
C12C H12E 1.0000
C12C H12F 1.0000
C12D C13D 1.5182(16)
C12D H12G 1.0000
C12D H12H 1.0000
C13A C14A 1.5220(15)
C13A H13A 1.0000
C13A H13B 1.0000
C13B C14B 1.5219(18)
C13B H13C 1.0000
C13B H13D 1.0000
C13C C14C 1.5200(15)
C13C H13E 1.0000
C13C H13F 1.0000
C13D C14D 1.5208(16)
C13D H13G 1.0000
C13D H13H 1.0000
C14A C15A 1.5178(16)
C14A H14A 1.0000
C14A H14B 1.0000
C14B C15B 1.5172(16)
C14B H14C 1.0000
C14B H14D 1.0000
C14C C15C 1.5198(16)
C14C H14E 1.0000
C14C H14F 1.0000
C14D C15D 1.5160(17)
C14D H14G 1.0000
C14D H14H 1.0000
C15A C16A 1.5206(15)
C15A H15A 1.0000
C15A H15B 1.0000
C15B C16B 1.5205(16)
C15B H15C 1.0000
C15B H15D 1.0000
C15C C16C 1.5221(15)
C15C H15E 1.0000
C15C H15F 1.0000
C15D C16D 1.5236(17)
C15D H15G 1.0000
C15D H15H 1.0000
C16A C17A 1.5155(17)
C16A H16A 1.0000
C16A H16B 1.0000
C16B C17B 1.5156(17)
C16B H16C 1.0000
C16B H16D 1.0000
C16C C17C 1.5141(17)
C16C H16E 1.0000
C16C H16F 1.0000
C16D C17D 1.5158(16)
C16D H16G 1.0000
C16D H16H 1.0000
C17A C18A 1.5249(15)
C17A H17A 1.0000
C17A H17B 1.0000
C17B C18B 1.5212(16)
C17B H17C 1.0000
C17B H17D 1.0000
C17C C18C 1.5262(15)
C17C H17E 1.0000
C17C H17F 1.0000
C17D C18D 1.5207(16)
C17D H17G 1.0000
C17D H17H 1.0000
C18A C19A 1.5163(17)
C18A H18A 1.0000
C18A H18B 1.0000
C18B C19B 1.5159(18)
C18B H18C 1.0000
C18B H18D 1.0000
C18C C19C 1.5158(18)
C18C H18E 1.0000
C18C H18F 1.0000
C18D C19D 1.5153(18)
C18D H18G 1.0000
C18D H18H 1.0000
C19A C20A 1.5180(16)
C19A H19A 1.0000
C19A H19B 1.0000
C19B C20B 1.5168(17)
C19B H19C 1.0000
C19B H19D 1.0000
C19C C20C 1.5185(17)
C19C H19E 1.0000
C19C H19F 1.0000
C19D C20D 1.5179(18)
C19D H99E 1.0000
C19D H99F 1.0000
C20A C21A 1.3976(19)
C20A H20A 1.0000
C20B C21B 1.3981(18)
C20B H20B 1.0000
C20C C21C 1.3969(18)
C20C H20C 1.0000
C20D C21D 1.3949(19)
C20D H20D 1.0000
C21A H21A 1.0000
C21A H21B 1.0000
C21B H21C 1.0000
C21B H21D 1.0000
C21C H21E 1.0000
C21C H21F 1.0000
C21D H21G 1.0000
C21D H21H 1.0000
C30A H30A 1.0000
C30B H30B 1.0000
C30C H30C 1.0000
C30D H30D 1.0000
